data_7150812
loop_
_publ_author_name
'D'Souza, Daniel M.'
'Liao, Wei-Wei'
'Rominger, Frank'
'M\"uller, Thomas J. J.'

_publ_section_title
;
 Dichotomies in microwave-assisted propargyl-isomerization--Claisen
 domino sequences dependent on base strengths
;
_journal_issue 3
_journal_name_full 'Organic &amp;  Biomolecular Chemistry'
_journal_page_first 532
_journal_page_last 539
_journal_paper_doi 10.1039/b714351f
_journal_volume 6
_journal_year 2008
_chemical_formula_sum 'C29 H24 O2'
_chemical_formula_weight 404.48
_chemical_name_common 'in paper 11f'
_space_group_IT_number 56
_symmetry_cell_setting orthorhombic
_symmetry_space_group_name_Hall '-P 2ab 2ac'
_symmetry_space_group_name_H-M 'P c c n'
_atom_sites_solution_hydrogens geom
_atom_sites_solution_primary direct
_atom_sites_solution_secondary difmap
_audit_creation_method SHELXL-97
_cell_angle_alpha 90.0
_cell_angle_beta 90.0
_cell_angle_gamma 90.0
_cell_formula_units_Z 8
_cell_length_a 15.277(3)
_cell_length_b 37.640(8)
_cell_length_c 7.251(2)
_cell_measurement_reflns_used 1138
_cell_measurement_temperature 200(2)
_cell_measurement_theta_max 24.96
_cell_measurement_theta_min 2.88
_cell_volume 4169.5(17)
_computing_cell_refinement 'Bruker SMART'
_computing_data_collection 'Bruker SMART'
_computing_data_reduction 'Bruker SAINT'
_computing_molecular_graphics 'Bruker SHELXTL'
_computing_publication_material 'Bruker SHELXTL'
_computing_structure_refinement 'SHELXL-97 (Sheldrick, 1997)'
_computing_structure_solution 'SHELXS-97 (Sheldrick, 1990)'
_diffrn_ambient_temperature 200(2)
_diffrn_measured_fraction_theta_full 0.996
_diffrn_measured_fraction_theta_max 0.996
_diffrn_measurement_device_type 'CCD area detector'
_diffrn_measurement_method 'phi and omega scans'
_diffrn_radiation_monochromator graphite
_diffrn_radiation_source 'fine-focus sealed tube'
_diffrn_radiation_type MoK\a
_diffrn_radiation_wavelength 0.71073
_diffrn_reflns_av_R_equivalents 0.0737
_diffrn_reflns_av_sigmaI/netI 0.0535
_diffrn_reflns_limit_h_max 15
_diffrn_reflns_limit_h_min -15
_diffrn_reflns_limit_k_max 24
_diffrn_reflns_limit_k_min -37
_diffrn_reflns_limit_l_max 7
_diffrn_reflns_limit_l_min -6
_diffrn_reflns_number 10547
_diffrn_reflns_theta_full 20.81
_diffrn_reflns_theta_max 20.81
_diffrn_reflns_theta_min 1.44
_exptl_absorpt_coefficient_mu 0.079
_exptl_absorpt_correction_T_max 0.9960
_exptl_absorpt_correction_T_min 0.9859
_exptl_absorpt_correction_type multi-scan
_exptl_absorpt_process_details 'Blessing, Acta Cryst. (1995) A51 33-38.'
_exptl_crystal_colour colourless
_exptl_crystal_density_diffrn 1.289
_exptl_crystal_density_meas 0
_exptl_crystal_density_method 'not measured'
_exptl_crystal_description plates
_exptl_crystal_F_000 1712
_exptl_crystal_size_max 0.18
_exptl_crystal_size_mid 0.12
_exptl_crystal_size_min 0.05
_refine_diff_density_max 0.210
_refine_diff_density_min -0.199
_refine_diff_density_rms 0.047
_refine_ls_extinction_method none
_refine_ls_goodness_of_fit_ref 1.081
_refine_ls_hydrogen_treatment constr
_refine_ls_matrix_type full
_refine_ls_number_parameters 281
_refine_ls_number_reflns 2173
_refine_ls_number_restraints 0
_refine_ls_restrained_S_all 1.081
_refine_ls_R_factor_all 0.0848
_refine_ls_R_factor_gt 0.0612
_refine_ls_shift/su_max 0.000
_refine_ls_shift/su_mean 0.000
_refine_ls_structure_factor_coef Fsqd
_refine_ls_weighting_details 'calc w=1/[\s^2^(Fo^2^)+(0.0553P)^2^+5.8185P] where P=(Fo^2^+2Fc^2^)/3'
_refine_ls_weighting_scheme calc
_refine_ls_wR_factor_gt 0.1327
_refine_ls_wR_factor_ref 0.1415
_reflns_number_gt 1621
_reflns_number_total 2173
_reflns_threshold_expression >2sigma(I)
_cod_data_source_file b714351f.txt
_cod_data_source_block wl1
_cod_original_cell_volume 4169.4(15)
_cod_original_sg_symbol_H-M Pccn
_cod_database_code 7150812

loop_
_symmetry_equiv_pos_as_xyz
'x, y, z'
'-x+1/2, -y+1/2, z'
'-x, y+1/2, -z+1/2'
'x+1/2, -y, -z+1/2'
'-x, -y, -z'
'x-1/2, y-1/2, -z'
'x, -y-1/2, z-1/2'
'-x-1/2, y, z-1/2'

loop_
_atom_site_label
_atom_site_type_symbol
_atom_site_fract_x
_atom_site_fract_y
_atom_site_fract_z
_atom_site_U_iso_or_equiv
_atom_site_adp_type
_atom_site_occupancy
_atom_site_symmetry_multiplicity
_atom_site_calc_flag
_atom_site_refinement_flags
_atom_site_disorder_assembly
_atom_site_disorder_group
O10 O 0.58091(19) 0.45344(7) 0.1516(4) 0.0303(8) Uani 1 1 d . . .
O14 O 0.34007(19) 0.57512(7) 0.4487(4) 0.0305(8) Uani 1 1 d . . .
C1 C 0.4946(3) 0.35151(11) 0.1048(6) 0.0261(11) Uani 1 1 d . . .
C2 C 0.5365(3) 0.38299(11) 0.2135(7) 0.0326(12) Uani 1 1 d . . .
H2A H 0.5525 0.3754 0.3398 0.039 Uiso 1 1 calc R . .
H2B H 0.5900 0.3915 0.1501 0.039 Uiso 1 1 calc R . .
C3 C 0.4668(3) 0.41271(10) 0.2201(6) 0.0247(11) Uani 1 1 d . . .
H3 H 0.4298 0.4101 0.3331 0.030 Uiso 1 1 calc R . .
C4 C 0.4129(3) 0.40530(11) 0.0496(6) 0.0216(11) Uani 1 1 d . . .
C5 C 0.3547(3) 0.42767(11) -0.0429(6) 0.0240(11) Uani 1 1 d . . .
H5 H 0.3414 0.4506 0.0047 0.029 Uiso 1 1 calc R . .
C6 C 0.3170(3) 0.41609(12) -0.2036(6) 0.0289(12) Uani 1 1 d . . .
H6 H 0.2780 0.4312 -0.2685 0.035 Uiso 1 1 calc R . .
C7 C 0.3352(3) 0.38242(12) -0.2730(7) 0.0319(12) Uani 1 1 d . . .
H7 H 0.3082 0.3748 -0.3843 0.038 Uiso 1 1 calc R . .
C8 C 0.3917(3) 0.36009(12) -0.1823(6) 0.0317(12) Uani 1 1 d . . .
H8 H 0.4041 0.3371 -0.2301 0.038 Uiso 1 1 calc R . .
C9 C 0.4306(3) 0.37162(11) -0.0187(6) 0.0234(11) Uani 1 1 d . . .
C10 C 0.5070(3) 0.44980(11) 0.2135(6) 0.0214(11) Uani 1 1 d . . .
C11 C 0.4576(3) 0.48135(10) 0.2771(6) 0.0191(10) Uani 1 1 d . . .
C12 C 0.3779(3) 0.47977(11) 0.3692(6) 0.0273(12) Uani 1 1 d . . .
H12 H 0.3517 0.4573 0.3925 0.033 Uiso 1 1 calc R . .
C13 C 0.3362(3) 0.51045(11) 0.4278(6) 0.0269(12) Uani 1 1 d . . .
H13 H 0.2817 0.5090 0.4905 0.032 Uiso 1 1 calc R . .
C14 C 0.3740(3) 0.54299(11) 0.3945(6) 0.0226(11) Uani 1 1 d . . .
C15 C 0.4529(3) 0.54499(11) 0.3022(6) 0.0262(11) Uani 1 1 d . . .
H15 H 0.4791 0.5675 0.2794 0.031 Uiso 1 1 calc R . .
C16 C 0.4934(3) 0.51444(11) 0.2433(6) 0.0251(11) Uani 1 1 d . . .
H16 H 0.5471 0.5161 0.1779 0.030 Uiso 1 1 calc R . .
C17 C 0.2674(3) 0.57429(12) 0.5735(6) 0.0339(12) Uani 1 1 d . . .
H17A H 0.2159 0.5647 0.5102 0.051 Uiso 1 1 calc R . .
H17B H 0.2547 0.5984 0.6164 0.051 Uiso 1 1 calc R . .
H17C H 0.2818 0.5592 0.6794 0.051 Uiso 1 1 calc R . .
C31 C 0.4472(3) 0.32655(11) 0.2375(6) 0.0278(12) Uani 1 1 d . . .
C32 C 0.4932(3) 0.31150(12) 0.3836(7) 0.0354(13) Uani 1 1 d . . .
H32 H 0.5532 0.3173 0.3996 0.042 Uiso 1 1 calc R . .
C33 C 0.4538(4) 0.28820(13) 0.5068(7) 0.0448(14) Uani 1 1 d . . .
H33 H 0.4871 0.2781 0.6042 0.054 Uiso 1 1 calc R . .
C34 C 0.3665(4) 0.27974(13) 0.4879(7) 0.0444(15) Uani 1 1 d . . .
H34 H 0.3392 0.2637 0.5711 0.053 Uiso 1 1 calc R . .
C35 C 0.3189(3) 0.29510(12) 0.3449(7) 0.0422(14) Uani 1 1 d . . .
H35 H 0.2584 0.2898 0.3317 0.051 Uiso 1 1 calc R . .
C36 C 0.3587(3) 0.31804(12) 0.2220(7) 0.0324(12) Uani 1 1 d . . .
H36 H 0.3251 0.3282 0.1251 0.039 Uiso 1 1 calc R . .
C41 C 0.5629(3) 0.33179(11) -0.0151(7) 0.0300(12) Uani 1 1 d . . .
C42 C 0.6114(3) 0.35078(13) -0.1422(7) 0.0360(13) Uani 1 1 d . . .
H42 H 0.6029 0.3757 -0.1531 0.043 Uiso 1 1 calc R . .
C43 C 0.6722(3) 0.33398(13) -0.2543(7) 0.0431(14) Uani 1 1 d . . .
H43 H 0.7051 0.3475 -0.3405 0.052 Uiso 1 1 calc R . .
C44 C 0.6856(3) 0.29806(14) -0.2421(7) 0.0410(14) Uani 1 1 d . . .
H44 H 0.7279 0.2868 -0.3181 0.049 Uiso 1 1 calc R . .
C45 C 0.6374(3) 0.27864(13) -0.1195(7) 0.0379(14) Uani 1 1 d . . .
H45 H 0.6459 0.2537 -0.1114 0.046 Uiso 1 1 calc R . .
C46 C 0.5758(3) 0.29521(12) -0.0059(7) 0.0340(13) Uani 1 1 d . . .
H46 H 0.5424 0.2814 0.0782 0.041 Uiso 1 1 calc R . .

loop_
_atom_site_aniso_label
_atom_site_aniso_U_11
_atom_site_aniso_U_22
_atom_site_aniso_U_33
_atom_site_aniso_U_23
_atom_site_aniso_U_13
_atom_site_aniso_U_12
O10 0.0263(19) 0.0298(19) 0.035(2) -0.0033(15) 0.0051(16) -0.0013(16)
O14 0.0273(18) 0.0274(19) 0.037(2) -0.0067(16) 0.0034(16) 0.0056(15)
C1 0.027(3) 0.024(2) 0.028(3) -0.005(2) -0.003(2) 0.004(2)
C2 0.035(3) 0.027(3) 0.036(3) -0.002(2) -0.009(3) 0.001(2)
C3 0.031(3) 0.023(3) 0.020(3) -0.003(2) -0.002(2) -0.001(2)
C4 0.018(2) 0.024(3) 0.023(3) -0.004(2) 0.004(2) -0.002(2)
C5 0.016(2) 0.024(2) 0.033(3) 0.000(2) 0.002(2) 0.000(2)
C6 0.020(3) 0.037(3) 0.029(3) 0.006(2) -0.003(2) 0.000(2)
C7 0.030(3) 0.039(3) 0.027(3) -0.002(3) -0.009(2) -0.005(3)
C8 0.032(3) 0.029(3) 0.034(3) -0.004(3) -0.002(3) 0.000(2)
C9 0.022(2) 0.028(3) 0.021(3) -0.005(2) -0.002(2) -0.002(2)
C10 0.023(3) 0.026(3) 0.016(3) -0.001(2) -0.002(2) -0.001(2)
C11 0.022(2) 0.020(3) 0.015(2) 0.001(2) -0.001(2) 0.000(2)
C12 0.033(3) 0.022(3) 0.027(3) -0.004(2) -0.002(2) -0.006(2)
C13 0.024(3) 0.031(3) 0.026(3) -0.002(2) 0.004(2) -0.002(2)
C14 0.027(3) 0.022(3) 0.019(3) 0.000(2) -0.003(2) 0.004(2)
C15 0.031(3) 0.024(3) 0.024(3) 0.002(2) -0.002(2) -0.005(2)
C16 0.024(2) 0.025(3) 0.026(3) -0.002(2) 0.002(2) 0.001(2)
C17 0.027(3) 0.043(3) 0.031(3) -0.010(2) 0.003(2) 0.011(2)
C31 0.037(3) 0.018(2) 0.028(3) -0.005(2) 0.002(2) 0.011(2)
C32 0.040(3) 0.028(3) 0.038(3) -0.005(3) -0.006(3) 0.010(3)
C33 0.066(4) 0.034(3) 0.034(3) -0.002(3) 0.000(3) 0.016(3)
C34 0.071(4) 0.028(3) 0.034(3) 0.002(3) 0.013(3) 0.001(3)
C35 0.045(3) 0.037(3) 0.045(4) -0.004(3) 0.007(3) -0.007(3)
C36 0.033(3) 0.031(3) 0.033(3) -0.006(2) 0.004(2) 0.000(2)
C41 0.025(3) 0.027(3) 0.039(3) -0.005(2) -0.005(2) -0.003(2)
C42 0.033(3) 0.028(3) 0.047(3) -0.003(3) 0.002(3) 0.001(3)
C43 0.035(3) 0.043(4) 0.051(4) 0.001(3) 0.007(3) -0.008(3)
C44 0.033(3) 0.049(4) 0.041(3) -0.005(3) 0.005(3) 0.004(3)
C45 0.044(3) 0.029(3) 0.041(3) -0.009(3) -0.002(3) 0.010(3)
C46 0.035(3) 0.027(3) 0.039(3) -0.003(2) 0.001(3) -0.003(2)

loop_
_atom_type_symbol
_atom_type_description
_atom_type_scat_dispersion_real
_atom_type_scat_dispersion_imag
_atom_type_scat_source
C C 0.0033 0.0016 'International Tables Vol C Tables 4.2.6.8 and 6.1.1.4'
H H 0.0000 0.0000 'International Tables Vol C Tables 4.2.6.8 and 6.1.1.4'
O O 0.0106 0.0060 'International Tables Vol C Tables 4.2.6.8 and 6.1.1.4'

loop_
_geom_angle_atom_site_label_1
_geom_angle_atom_site_label_2
_geom_angle_atom_site_label_3
_geom_angle
_geom_angle_site_symmetry_1
_geom_angle_site_symmetry_3
_geom_angle_publ_flag
C14 O14 C17 117.0(3) . . ?
C9 C1 C31 111.8(3) . . ?
C9 C1 C41 109.9(4) . . ?
C31 C1 C41 112.2(3) . . ?
C9 C1 C2 100.5(3) . . ?
C31 C1 C2 110.1(4) . . ?
C41 C1 C2 111.7(4) . . ?
C3 C2 C1 106.4(3) . . ?
C3 C2 H2A 110.5 . . ?
C1 C2 H2A 110.5 . . ?
C3 C2 H2B 110.5 . . ?
C1 C2 H2B 110.5 . . ?
H2A C2 H2B 108.6 . . ?
C4 C3 C10 111.3(3) . . ?
C4 C3 C2 102.5(3) . . ?
C10 C3 C2 112.5(3) . . ?
C4 C3 H3 110.1 . . ?
C10 C3 H3 110.1 . . ?
C2 C3 H3 110.1 . . ?
C9 C4 C5 120.2(4) . . ?
C9 C4 C3 110.8(4) . . ?
C5 C4 C3 128.9(4) . . ?
C6 C5 C4 118.9(4) . . ?
C6 C5 H5 120.5 . . ?
C4 C5 H5 120.5 . . ?
C5 C6 C7 120.9(4) . . ?
C5 C6 H6 119.6 . . ?
C7 C6 H6 119.6 . . ?
C8 C7 C6 120.7(4) . . ?
C8 C7 H7 119.7 . . ?
C6 C7 H7 119.7 . . ?
C7 C8 C9 119.0(4) . . ?
C7 C8 H8 120.5 . . ?
C9 C8 H8 120.5 . . ?
C4 C9 C8 120.3(4) . . ?
C4 C9 C1 111.6(4) . . ?
C8 C9 C1 128.1(4) . . ?
O10 C10 C11 119.7(4) . . ?
O10 C10 C3 119.1(4) . . ?
C11 C10 C3 121.2(4) . . ?
C16 C11 C12 118.0(4) . . ?
C16 C11 C10 117.8(4) . . ?
C12 C11 C10 124.2(4) . . ?
C13 C12 C11 121.0(4) . . ?
C13 C12 H12 119.5 . . ?
C11 C12 H12 119.5 . . ?
C14 C13 C12 119.6(4) . . ?
C14 C13 H13 120.2 . . ?
C12 C13 H13 120.2 . . ?
O14 C14 C13 125.2(4) . . ?
O14 C14 C15 114.8(4) . . ?
C13 C14 C15 120.0(4) . . ?
C16 C15 C14 119.9(4) . . ?
C16 C15 H15 120.1 . . ?
C14 C15 H15 120.1 . . ?
C15 C16 C11 121.4(4) . . ?
C15 C16 H16 119.3 . . ?
C11 C16 H16 119.3 . . ?
O14 C17 H17A 109.5 . . ?
O14 C17 H17B 109.5 . . ?
H17A C17 H17B 109.5 . . ?
O14 C17 H17C 109.5 . . ?
H17A C17 H17C 109.5 . . ?
H17B C17 H17C 109.5 . . ?
C32 C31 C36 117.2(4) . . ?
C32 C31 C1 119.4(4) . . ?
C36 C31 C1 123.3(4) . . ?
C33 C32 C31 121.9(5) . . ?
C33 C32 H32 119.1 . . ?
C31 C32 H32 119.1 . . ?
C34 C33 C32 120.1(5) . . ?
C34 C33 H33 120.0 . . ?
C32 C33 H33 120.0 . . ?
C33 C34 C35 118.9(5) . . ?
C33 C34 H34 120.5 . . ?
C35 C34 H34 120.5 . . ?
C36 C35 C34 120.7(5) . . ?
C36 C35 H35 119.7 . . ?
C34 C35 H35 119.7 . . ?
C35 C36 C31 121.2(5) . . ?
C35 C36 H36 119.4 . . ?
C31 C36 H36 119.4 . . ?
C42 C41 C46 117.9(4) . . ?
C42 C41 C1 119.2(4) . . ?
C46 C41 C1 122.9(4) . . ?
C41 C42 C43 120.9(4) . . ?
C41 C42 H42 119.5 . . ?
C43 C42 H42 119.5 . . ?
C44 C43 C42 120.8(5) . . ?
C44 C43 H43 119.6 . . ?
C42 C43 H43 119.6 . . ?
C45 C44 C43 119.3(5) . . ?
C45 C44 H44 120.3 . . ?
C43 C44 H44 120.3 . . ?
C44 C45 C46 120.5(4) . . ?
C44 C45 H45 119.8 . . ?
C46 C45 H45 119.8 . . ?
C41 C46 C45 120.5(5) . . ?
C41 C46 H46 119.7 . . ?
C45 C46 H46 119.7 . . ?

loop_
_geom_bond_atom_site_label_1
_geom_bond_atom_site_label_2
_geom_bond_distance
_geom_bond_site_symmetry_2
_geom_bond_publ_flag
O10 C10 1.222(5) . ?
O14 C14 1.373(5) . ?
O14 C17 1.433(5) . ?
C1 C9 1.526(6) . ?
C1 C31 1.527(6) . ?
C1 C41 1.549(6) . ?
C1 C2 1.561(6) . ?
C2 C3 1.546(6) . ?
C2 H2A 0.9900 . ?
C2 H2B 0.9900 . ?
C3 C4 1.511(6) . ?
C3 C10 1.526(6) . ?
C3 H3 1.0000 . ?
C4 C9 1.388(6) . ?
C4 C5 1.397(6) . ?
C5 C6 1.371(6) . ?
C5 H5 0.9500 . ?
C6 C7 1.391(6) . ?
C6 H6 0.9500 . ?
C7 C8 1.373(6) . ?
C7 H7 0.9500 . ?
C8 C9 1.396(6) . ?
C8 H8 0.9500 . ?
C10 C11 1.481(6) . ?
C11 C16 1.382(5) . ?
C11 C12 1.390(6) . ?
C12 C13 1.386(6) . ?
C12 H12 0.9500 . ?
C13 C14 1.376(6) . ?
C13 H13 0.9500 . ?
C14 C15 1.381(6) . ?
C15 C16 1.374(6) . ?
C15 H15 0.9500 . ?
C16 H16 0.9500 . ?
C17 H17A 0.9800 . ?
C17 H17B 0.9800 . ?
C17 H17C 0.9800 . ?
C31 C32 1.391(6) . ?
C31 C36 1.394(6) . ?
C32 C33 1.389(7) . ?
C32 H32 0.9500 . ?
C33 C34 1.379(7) . ?
C33 H33 0.9500 . ?
C34 C35 1.392(7) . ?
C34 H34 0.9500 . ?
C35 C36 1.382(6) . ?
C35 H35 0.9500 . ?
C36 H36 0.9500 . ?
C41 C42 1.382(6) . ?
C41 C46 1.392(6) . ?
C42 C43 1.387(6) . ?
C42 H42 0.9500 . ?
C43 C44 1.370(7) . ?
C43 H43 0.9500 . ?
C44 C45 1.366(7) . ?
C44 H44 0.9500 . ?
C45 C46 1.398(6) . ?
C45 H45 0.9500 . ?
C46 H46 0.9500 . ?

loop_
_geom_torsion_atom_site_label_1
_geom_torsion_atom_site_label_2
_geom_torsion_atom_site_label_3
_geom_torsion_atom_site_label_4
_geom_torsion
_geom_torsion_site_symmetry_1
_geom_torsion_site_symmetry_2
_geom_torsion_site_symmetry_3
_geom_torsion_site_symmetry_4
_geom_torsion_publ_flag
C9 C1 C2 C3 27.9(4) . . . . ?
C31 C1 C2 C3 -90.2(4) . . . . ?
C41 C1 C2 C3 144.4(4) . . . . ?
C1 C2 C3 C4 -26.5(4) . . . . ?
C1 C2 C3 C10 -146.2(4) . . . . ?
C10 C3 C4 C9 135.1(4) . . . . ?
C2 C3 C4 C9 14.6(5) . . . . ?
C10 C3 C4 C5 -42.1(6) . . . . ?
C2 C3 C4 C5 -162.6(4) . . . . ?
C9 C4 C5 C6 -1.3(6) . . . . ?
C3 C4 C5 C6 175.6(4) . . . . ?
C4 C5 C6 C7 0.9(6) . . . . ?
C5 C6 C7 C8 -0.3(7) . . . . ?
C6 C7 C8 C9 0.2(6) . . . . ?
C5 C4 C9 C8 1.2(6) . . . . ?
C3 C4 C9 C8 -176.2(4) . . . . ?
C5 C4 C9 C1 -179.1(4) . . . . ?
C3 C4 C9 C1 3.5(5) . . . . ?
C7 C8 C9 C4 -0.6(6) . . . . ?
C7 C8 C9 C1 179.7(4) . . . . ?
C31 C1 C9 C4 97.2(4) . . . . ?
C41 C1 C9 C4 -137.5(4) . . . . ?
C2 C1 C9 C4 -19.6(4) . . . . ?
C31 C1 C9 C8 -83.1(5) . . . . ?
C41 C1 C9 C8 42.2(6) . . . . ?
C2 C1 C9 C8 160.1(4) . . . . ?
C4 C3 C10 O10 -93.3(5) . . . . ?
C2 C3 C10 O10 21.1(5) . . . . ?
C4 C3 C10 C11 85.5(5) . . . . ?
C2 C3 C10 C11 -160.2(4) . . . . ?
O10 C10 C11 C16 7.6(6) . . . . ?
C3 C10 C11 C16 -171.2(4) . . . . ?
O10 C10 C11 C12 -172.1(4) . . . . ?
C3 C10 C11 C12 9.2(6) . . . . ?
C16 C11 C12 C13 -0.9(6) . . . . ?
C10 C11 C12 C13 178.8(4) . . . . ?
C11 C12 C13 C14 -0.1(6) . . . . ?
C17 O14 C14 C13 10.3(6) . . . . ?
C17 O14 C14 C15 -168.8(4) . . . . ?
C12 C13 C14 O14 -178.6(4) . . . . ?
C12 C13 C14 C15 0.4(6) . . . . ?
O14 C14 C15 C16 179.3(4) . . . . ?
C13 C14 C15 C16 0.2(6) . . . . ?
C14 C15 C16 C11 -1.1(6) . . . . ?
C12 C11 C16 C15 1.5(6) . . . . ?
C10 C11 C16 C15 -178.2(4) . . . . ?
C9 C1 C31 C32 -167.4(4) . . . . ?
C41 C1 C31 C32 68.6(5) . . . . ?
C2 C1 C31 C32 -56.5(5) . . . . ?
C9 C1 C31 C36 11.9(6) . . . . ?
C41 C1 C31 C36 -112.1(4) . . . . ?
C2 C1 C31 C36 122.8(4) . . . . ?
C36 C31 C32 C33 1.7(6) . . . . ?
C1 C31 C32 C33 -179.0(4) . . . . ?
C31 C32 C33 C34 -0.9(7) . . . . ?
C32 C33 C34 C35 -0.5(7) . . . . ?
C33 C34 C35 C36 1.0(7) . . . . ?
C34 C35 C36 C31 -0.2(7) . . . . ?
C32 C31 C36 C35 -1.1(6) . . . . ?
C1 C31 C36 C35 179.6(4) . . . . ?
C9 C1 C41 C42 54.9(5) . . . . ?
C31 C1 C41 C42 -180.0(4) . . . . ?
C2 C1 C41 C42 -55.7(5) . . . . ?
C9 C1 C41 C46 -122.5(5) . . . . ?
C31 C1 C41 C46 2.6(6) . . . . ?
C2 C1 C41 C46 126.8(5) . . . . ?
C46 C41 C42 C43 -1.4(7) . . . . ?
C1 C41 C42 C43 -178.9(4) . . . . ?
C41 C42 C43 C44 0.3(7) . . . . ?
C42 C43 C44 C45 0.8(8) . . . . ?
C43 C44 C45 C46 -0.7(7) . . . . ?
C42 C41 C46 C45 1.5(7) . . . . ?
C1 C41 C46 C45 178.9(4) . . . . ?
C44 C45 C46 C41 -0.4(7) . . . . ?

loop_
_cod_related_entry_id
_cod_related_entry_database
_cod_related_entry_code
1 ChemSpider 21119788
